data_7155283
loop_
_publ_author_name
'Zhang, Yan'
'Tian, Yan'
'Xiang, Pei'
'Huang, Ning'
'Wang, Jianyi'
'Xu, Jian-Hua'
'Zhang, Min'

_publ_section_title
;
 A metal-free one-pot synthesis of benzo[c]chromen-6-ones from
 3,4-dichlorocoumarins and butadienes using tandem photo-thermal-photo
 reactions.
;
_journal_issue 41
_journal_name_full 'Organic &amp; biomolecular chemistry'
_journal_page_first 9874
_journal_page_last 9882
_journal_paper_doi 10.1039/c6ob01701k
_journal_volume 14
_journal_year 2016
_chemical_formula_sum 'C15 H11 Br O2'
_chemical_formula_weight 303.15
_chemical_name_systematic
; 
 ? 
;
_space_group_IT_number 2
_symmetry_cell_setting triclinic
_symmetry_space_group_name_Hall '-P 1'
_symmetry_space_group_name_H-M 'P -1'
_atom_sites_solution_hydrogens geom
_atom_sites_solution_primary direct
_atom_sites_solution_secondary difmap
_audit_creation_method SHELXL-97
_audit_update_record
;
2016-07-25 deposited with the CCDC.
2016-09-12 downloaded from the CCDC.
;
_cell_angle_alpha 92.788(6)
_cell_angle_beta 112.186(6)
_cell_angle_gamma 105.046(4)
_cell_formula_units_Z 2
_cell_length_a 7.8650(11)
_cell_length_b 8.6070(11)
_cell_length_c 10.2615(15)
_cell_measurement_reflns_used 2736
_cell_measurement_temperature 293(2)
_cell_measurement_theta_max 25.29
_cell_measurement_theta_min 2.48
_cell_volume 612.75(15)
_computing_cell_refinement 'Bruker SAINT'
_computing_data_collection 'Bruker APEX2'
_computing_data_reduction 'Bruker SAINT'
_computing_molecular_graphics 'Bruker SHELXTL'
_computing_publication_material 'Bruker SHELXTL'
_computing_structure_refinement 'SHELXL-97 (Sheldrick, 1997)'
_computing_structure_solution 'SHELXS-97 (Sheldrick, 1990)'
_diffrn_ambient_temperature 293(2)
_diffrn_measured_fraction_theta_full 0.970
_diffrn_measured_fraction_theta_max 0.970
_diffrn_measurement_device_type 'Bruker APEX-II CCD'
_diffrn_measurement_method '\f and \w scans'
_diffrn_radiation_monochromator graphite
_diffrn_radiation_source 'fine-focus sealed tube'
_diffrn_radiation_type MoK\a
_diffrn_radiation_wavelength 0.71073
_diffrn_reflns_av_R_equivalents 0.0366
_diffrn_reflns_av_sigmaI/netI 0.0439
_diffrn_reflns_limit_h_max 10
_diffrn_reflns_limit_h_min -9
_diffrn_reflns_limit_k_max 11
_diffrn_reflns_limit_k_min -11
_diffrn_reflns_limit_l_max 13
_diffrn_reflns_limit_l_min -13
_diffrn_reflns_number 7888
_diffrn_reflns_theta_full 27.44
_diffrn_reflns_theta_max 27.44
_diffrn_reflns_theta_min 2.17
_diffrn_standards_number 0
_exptl_absorpt_coefficient_mu 3.344
_exptl_absorpt_correction_T_max 0.788
_exptl_absorpt_correction_T_min 0.729
_exptl_absorpt_correction_type multi-scan
_exptl_absorpt_process_details multi-scan
_exptl_crystal_colour yellow
_exptl_crystal_density_diffrn 1.643
_exptl_crystal_density_method 'not measured'
_exptl_crystal_description needle
_exptl_crystal_F_000 304
_exptl_crystal_size_max 0.32
_exptl_crystal_size_mid 0.26
_exptl_crystal_size_min 0.14
_refine_diff_density_max 0.579
_refine_diff_density_min -0.459
_refine_diff_density_rms 0.079
_refine_ls_extinction_method none
_refine_ls_goodness_of_fit_ref 1.020
_refine_ls_hydrogen_treatment mixed
_refine_ls_matrix_type full
_refine_ls_number_parameters 163
_refine_ls_number_reflns 2718
_refine_ls_number_restraints 0
_refine_ls_restrained_S_all 1.020
_refine_ls_R_factor_all 0.0564
_refine_ls_R_factor_gt 0.0400
_refine_ls_shift/su_max 0.001
_refine_ls_shift/su_mean 0.000
_refine_ls_structure_factor_coef Fsqd
_refine_ls_weighting_details 'calc w=1/[\s^2^(Fo^2^)+(0.0614P)^2^+0.1003P] where P=(Fo^2^+2Fc^2^)/3'
_refine_ls_weighting_scheme calc
_refine_ls_wR_factor_gt 0.0997
_refine_ls_wR_factor_ref 0.1076
_reflns_number_gt 2111
_reflns_number_total 2718
_reflns_threshold_expression >2sigma(I)
_cod_data_source_file c6ob01701k2.cif
_cod_data_source_block 1
_cod_depositor_comments
;
The following automatic conversions were performed:

'_symmetry_cell_setting' value 'Triclinic' changed to 'triclinic'
according to
/usr/data/users/saulius/crontab/automatic-downloads/rss-feeds/RSC/lib/dictionaries/cif_core.dic
dictionary named 'cif_core.dic' version 2.4.2 from 2011-04-26.

Automatic conversion script
Id: cif_fix_values 4268 2015-11-12 08:31:59Z antanas 

 Adding full bibliography for 7155282--7155283.cif.
;
_cod_original_sg_symbol_H-M P-1
_cod_database_code 7155283

loop_
_symmetry_equiv_pos_as_xyz
'x, y, z'
'-x, -y, -z'

loop_
_atom_site_label
_atom_site_type_symbol
_atom_site_fract_x
_atom_site_fract_y
_atom_site_fract_z
_atom_site_U_iso_or_equiv
_atom_site_adp_type
_atom_site_occupancy
_atom_site_symmetry_multiplicity
_atom_site_calc_flag
_atom_site_refinement_flags
Br1 Br 0.35160(5) 1.31383(4) 0.54300(3) 0.05132(16) Uani 1 1 d .
O1 O 0.8379(3) 1.0421(3) 0.3213(2) 0.0467(5) Uani 1 1 d .
O2 O 0.8879(3) 0.8844(3) 0.1753(3) 0.0599(7) Uani 1 1 d .
C2 C 0.4994(5) 1.2234(4) 0.4702(3) 0.0396(7) Uani 1 1 d .
C9 C 0.7694(5) 0.9254(4) 0.2036(3) 0.0428(7) Uani 1 1 d .
C1 C 0.4101(4) 1.1109(3) 0.3476(3) 0.0370(6) Uani 1 1 d .
H1A H 0.2766 1.0785 0.3005 0.044 Uiso 1 1 calc R
C7 C 0.4366(4) 0.9206(3) 0.1653(3) 0.0343(6) Uani 1 1 d .
C6 C 0.5184(4) 1.0446(3) 0.2929(3) 0.0345(6) Uani 1 1 d .
C11 C 0.2921(5) 0.6758(4) -0.0746(3) 0.0435(7) Uani 1 1 d .
C13 C 0.2396(4) 0.8553(4) 0.0843(3) 0.0387(7) Uani 1 1 d .
H13A H 0.1547 0.8930 0.1106 0.046 Uiso 1 1 calc R
C8 C 0.5612(4) 0.8627(4) 0.1241(3) 0.0385(7) Uani 1 1 d .
C10 C 0.4880(5) 0.7409(4) 0.0048(3) 0.0438(7) Uani 1 1 d .
H10A H 0.5728 0.7031 -0.0216 0.053 Uiso 1 1 calc R
C3 C 0.6991(5) 1.2725(4) 0.5442(4) 0.0469(8) Uani 1 1 d .
H3A H 0.7582 1.3480 0.6280 0.056 Uiso 1 1 calc R
C12 C 0.1669(4) 0.7363(4) -0.0340(3) 0.0396(7) Uani 1 1 d .
C5 C 0.7179(4) 1.0978(4) 0.3671(3) 0.0388(7) Uani 1 1 d .
C4 C 0.8065(5) 1.2082(4) 0.4921(4) 0.0488(8) Uani 1 1 d .
H4A H 0.9397 1.2390 0.5410 0.059 Uiso 1 1 calc R
C14 C -0.0488(5) 0.6704(5) -0.1181(4) 0.0569(9) Uani 1 1 d .
H14A H -0.1121 0.7244 -0.0754 0.085 Uiso 1 1 calc R
H14B H -0.0905 0.5553 -0.1177 0.085 Uiso 1 1 calc R
H14C H -0.0805 0.6896 -0.2147 0.085 Uiso 1 1 calc R
C15 C 0.2186(6) 0.5425(5) -0.2010(4) 0.0595(10) Uani 1 1 d .
H15A H 0.0804 0.5102 -0.2439 0.089 Uiso 1 1 calc R
H15B H 0.2609 0.4504 -0.1699 0.089 Uiso 1 1 calc R
H15C H 0.2676 0.5821 -0.2696 0.089 Uiso 1 1 calc R

loop_
_atom_site_aniso_label
_atom_site_aniso_U_11
_atom_site_aniso_U_22
_atom_site_aniso_U_33
_atom_site_aniso_U_23
_atom_site_aniso_U_13
_atom_site_aniso_U_12
Br1 0.0608(3) 0.0505(2) 0.0544(2) 0.00415(15) 0.03200(18) 0.02318(17)
O1 0.0336(12) 0.0569(13) 0.0515(13) 0.0016(10) 0.0198(10) 0.0144(10)
O2 0.0433(14) 0.0778(17) 0.0706(16) 0.0040(13) 0.0304(13) 0.0279(13)
C2 0.0447(19) 0.0369(14) 0.0413(16) 0.0064(12) 0.0207(14) 0.0138(13)
C9 0.0386(18) 0.0486(17) 0.0491(17) 0.0112(14) 0.0223(14) 0.0185(14)
C1 0.0345(16) 0.0400(15) 0.0380(15) 0.0078(12) 0.0145(13) 0.0136(13)
C7 0.0355(16) 0.0371(14) 0.0355(14) 0.0095(12) 0.0172(12) 0.0144(12)
C6 0.0333(16) 0.0372(14) 0.0352(14) 0.0096(12) 0.0146(12) 0.0121(12)
C11 0.054(2) 0.0398(15) 0.0395(16) 0.0059(13) 0.0208(15) 0.0153(15)
C13 0.0342(17) 0.0450(16) 0.0395(15) 0.0043(13) 0.0154(13) 0.0159(13)
C8 0.0384(17) 0.0424(15) 0.0408(15) 0.0092(12) 0.0185(13) 0.0177(13)
C10 0.049(2) 0.0484(17) 0.0462(17) 0.0085(14) 0.0265(15) 0.0238(15)
C3 0.046(2) 0.0464(17) 0.0432(17) 0.0004(14) 0.0171(15) 0.0089(15)
C12 0.0382(18) 0.0420(15) 0.0372(15) 0.0081(12) 0.0128(13) 0.0132(13)
C5 0.0364(17) 0.0426(15) 0.0429(16) 0.0103(13) 0.0202(13) 0.0140(13)
C4 0.0360(18) 0.0512(18) 0.0497(18) 0.0004(15) 0.0114(15) 0.0083(14)
C14 0.047(2) 0.063(2) 0.051(2) -0.0055(17) 0.0136(17) 0.0131(17)
C15 0.069(3) 0.057(2) 0.0502(19) -0.0040(16) 0.0229(18) 0.0192(18)

loop_
_atom_type_symbol
_atom_type_description
_atom_type_scat_dispersion_real
_atom_type_scat_dispersion_imag
_atom_type_scat_source
C C 0.0033 0.0016 'International Tables Vol C Tables 4.2.6.8 and 6.1.1.4'
H H 0.0000 0.0000 'International Tables Vol C Tables 4.2.6.8 and 6.1.1.4'
Br Br -0.2901 2.4595 'International Tables Vol C Tables 4.2.6.8 and 6.1.1.4'
O O 0.0106 0.0060 'International Tables Vol C Tables 4.2.6.8 and 6.1.1.4'

loop_
_geom_angle_atom_site_label_1
_geom_angle_atom_site_label_2
_geom_angle_atom_site_label_3
_geom_angle
C9 O1 C5 122.3(2)
C1 C2 C3 121.1(3)
C1 C2 Br1 120.0(2)
C3 C2 Br1 118.8(2)
O2 C9 O1 116.3(3)
O2 C9 C8 126.1(3)
O1 C9 C8 117.6(3)
C2 C1 C6 120.3(3)
C2 C1 H1A 119.8
C6 C1 H1A 119.8
C8 C7 C13 118.2(3)
C8 C7 C6 118.5(3)
C13 C7 C6 123.2(3)
C5 C6 C1 117.6(3)
C5 C6 C7 117.9(3)
C1 C6 C7 124.5(3)
C10 C11 C12 118.4(3)
C10 C11 C15 119.7(3)
C12 C11 C15 121.9(3)
C12 C13 C7 121.8(3)
C12 C13 H13A 119.1
C7 C13 H13A 119.1
C7 C8 C10 120.2(3)
C7 C8 C9 121.4(3)
C10 C8 C9 118.5(3)
C11 C10 C8 121.3(3)
C11 C10 H10A 119.3
C8 C10 H10A 119.3
C4 C3 C2 119.1(3)
C4 C3 H3A 120.4
C2 C3 H3A 120.4
C13 C12 C11 120.1(3)
C13 C12 C14 119.3(3)
C11 C12 C14 120.5(3)
O1 C5 C4 115.9(3)
O1 C5 C6 122.3(3)
C4 C5 C6 121.8(3)
C3 C4 C5 120.0(3)
C3 C4 H4A 120.0
C5 C4 H4A 120.0
C12 C14 H14A 109.5
C12 C14 H14B 109.5
H14A C14 H14B 109.5
C12 C14 H14C 109.5
H14A C14 H14C 109.5
H14B C14 H14C 109.5
C11 C15 H15A 109.5
C11 C15 H15B 109.5
H15A C15 H15B 109.5
C11 C15 H15C 109.5
H15A C15 H15C 109.5
H15B C15 H15C 109.5

loop_
_geom_bond_atom_site_label_1
_geom_bond_atom_site_label_2
_geom_bond_distance
Br1 C2 1.894(3)
O1 C9 1.367(4)
O1 C5 1.374(4)
O2 C9 1.201(4)
C2 C1 1.369(4)
C2 C3 1.394(5)
C9 C8 1.458(5)
C1 C6 1.395(4)
C1 H1A 0.9300
C7 C8 1.391(4)
C7 C13 1.392(4)
C7 C6 1.462(4)
C6 C5 1.394(4)
C11 C10 1.382(5)
C11 C12 1.403(4)
C11 C15 1.509(4)
C13 C12 1.379(4)
C13 H13A 0.9300
C8 C10 1.399(4)
C10 H10A 0.9300
C3 C4 1.364(5)
C3 H3A 0.9300
C12 C14 1.514(5)
C5 C4 1.378(4)
C4 H4A 0.9300
C14 H14A 0.9600
C14 H14B 0.9600
C14 H14C 0.9600
C15 H15A 0.9600
C15 H15B 0.9600
C15 H15C 0.9600

loop_
_geom_torsion_atom_site_label_1
_geom_torsion_atom_site_label_2
_geom_torsion_atom_site_label_3
_geom_torsion_atom_site_label_4
_geom_torsion
C5 O1 C9 O2 -178.8(3)
C5 O1 C9 C8 1.5(4)
C3 C2 C1 C6 -1.0(5)
Br1 C2 C1 C6 179.6(2)
C2 C1 C6 C5 -0.3(4)
C2 C1 C6 C7 178.2(3)
C8 C7 C6 C5 -0.3(4)
C13 C7 C6 C5 178.5(3)
C8 C7 C6 C1 -178.8(3)
C13 C7 C6 C1 0.1(4)
C8 C7 C13 C12 0.1(4)
C6 C7 C13 C12 -178.8(3)
C13 C7 C8 C10 -0.6(4)
C6 C7 C8 C10 178.3(3)
C13 C7 C8 C9 179.9(3)
C6 C7 C8 C9 -1.2(4)
O2 C9 C8 C7 -179.1(3)
O1 C9 C8 C7 0.7(4)
O2 C9 C8 C10 1.4(5)
O1 C9 C8 C10 -178.8(3)
C12 C11 C10 C8 0.9(5)
C15 C11 C10 C8 -178.9(3)
C7 C8 C10 C11 0.1(5)
C9 C8 C10 C11 179.6(3)
C1 C2 C3 C4 0.8(5)
Br1 C2 C3 C4 -179.8(3)
C7 C13 C12 C11 1.0(5)
C7 C13 C12 C14 -179.8(3)
C10 C11 C12 C13 -1.4(5)
C15 C11 C12 C13 178.4(3)
C10 C11 C12 C14 179.4(3)
C15 C11 C12 C14 -0.8(5)
C9 O1 C5 C4 176.1(3)
C9 O1 C5 C6 -3.1(4)
C1 C6 C5 O1 -179.0(3)
C7 C6 C5 O1 2.4(4)
C1 C6 C5 C4 1.8(4)
C7 C6 C5 C4 -176.8(3)
C2 C3 C4 C5 0.7(5)
O1 C5 C4 C3 178.7(3)
C6 C5 C4 C3 -2.0(5)
